data_7236499
loop_
_publ_author_name
'Sce, Fabio'
'Beobide, Garikoitz'
'Castillo, Oscar'
'de Pedro, Imanol'
'P\'erez-Y\'a\~nez, Sonia'
'Reyes, Efraim'

_publ_section_title
;
 Supramolecular architectures based on p-cymene/ruthenium complexes
 functionalized with nucleobases
;
_journal_issue 40
_journal_name_full CrystEngComm
_journal_page_first 6039
_journal_paper_doi 10.1039/C7CE01496A
_journal_volume 19
_journal_year 2017
_chemical_formula_iupac '[Ru(C10 H14)(C4 H5 N2 O2)Cl2]'
_chemical_formula_moiety 'C14 H19 Cl2 N3 O2 Ru'
_chemical_formula_sum 'C14 H19 Cl2 N3 O2 Ru'
_chemical_formula_weight 433.29
_chemical_name_systematic
; 
[(p-cymene)bis(chlorido)(5-aminouracil-kN5)ruthenium(II)]
;
_space_group_IT_number 2
_space_group_name_Hall '-P 1'
_space_group_name_H-M_alt 'P -1'
_symmetry_cell_setting triclinic
_symmetry_space_group_name_H-M 'P -1'
_atom_sites_solution_hydrogens geom
_atom_sites_solution_primary direct
_atom_sites_solution_secondary difmap
_audit_creation_method SHELXL
_audit_update_record
;
2017-09-15 deposited with the CCDC.
2017-09-22 downloaded from the CCDC.
;
_cell_angle_alpha 101.641(6)
_cell_angle_beta 110.181(6)
_cell_angle_gamma 99.969(5)
_cell_formula_units_Z 2
_cell_length_a 8.5593(5)
_cell_length_b 10.1279(7)
_cell_length_c 11.1478(8)
_cell_measurement_reflns_used 5948
_cell_measurement_temperature 100(2)
_cell_measurement_theta_max 27.00
_cell_measurement_theta_min 2.03
_cell_measurement_wavelength 0.71073
_cell_volume 856.87(11)
_computing_cell_refinement 'CrysAlis CCD (Oxford Diffraction, 2003)'
_computing_data_collection 'CrysAlis CCD (Oxford Diffraction, 2003)'
_computing_data_reduction 'CrysAlis RED (Oxford Diffraction, 2003)'
_computing_molecular_graphics 'Ortep-3 (Farrugia, 1997)'
_computing_publication_material 'WinGX (Farrugia, 1999)'
_computing_structure_refinement 'SHELXL-97 (Sheldrick, 1997)'
_computing_structure_solution 'Sir92 (Altomare et al., 1993)'
_diffrn_ambient_temperature 100(2)
_diffrn_measured_fraction_theta_full 0.975
_diffrn_measured_fraction_theta_max 0.975
_diffrn_measurement_device_type Xcalibur
_diffrn_measurement_method \w
_diffrn_radiation_monochromator graphite
_diffrn_radiation_source 'fine-focus sealed tube'
_diffrn_radiation_type MoK\a
_diffrn_radiation_wavelength 0.71073
_diffrn_reflns_av_R_equivalents 0.0175
_diffrn_reflns_av_sigmaI/netI 0.0326
_diffrn_reflns_limit_h_max 9
_diffrn_reflns_limit_h_min -10
_diffrn_reflns_limit_k_max 8
_diffrn_reflns_limit_k_min -12
_diffrn_reflns_limit_l_max 14
_diffrn_reflns_limit_l_min -13
_diffrn_reflns_number 5948
_diffrn_reflns_theta_full 27.00
_diffrn_reflns_theta_max 27.00
_diffrn_reflns_theta_min 2.03
_diffrn_standards_decay_% 0
_diffrn_standards_interval_count 0
_diffrn_standards_interval_time 0
_diffrn_standards_number 0
_exptl_absorpt_coefficient_mu 1.235
_exptl_absorpt_correction_T_max 0.957
_exptl_absorpt_correction_T_min 0.921
_exptl_absorpt_correction_type numerical
_exptl_absorpt_process_details 'CrysAlis RED (Oxford Diffraction, 2003)'
_exptl_crystal_colour red
_exptl_crystal_density_diffrn 1.679
_exptl_crystal_density_method 'not measured'
_exptl_crystal_description prism
_exptl_crystal_F_000 436
_exptl_crystal_size_max 0.13
_exptl_crystal_size_mid 0.06
_exptl_crystal_size_min 0.04
_refine_diff_density_max 1.735
_refine_diff_density_min -0.485
_refine_diff_density_rms 0.089
_refine_ls_extinction_method none
_refine_ls_goodness_of_fit_ref 1.078
_refine_ls_hydrogen_treatment constr
_refine_ls_matrix_type full
_refine_ls_number_parameters 202
_refine_ls_number_reflns 3639
_refine_ls_number_restraints 0
_refine_ls_restrained_S_all 1.078
_refine_ls_R_factor_all 0.0289
_refine_ls_R_factor_gt 0.0268
_refine_ls_shift/su_max 0.001
_refine_ls_shift/su_mean 0.000
_refine_ls_structure_factor_coef Fsqd
_refine_ls_weighting_details 'calc w=1/[\s^2^(Fo^2^)+(0.0266P)^2^+1.2075P] where P=(Fo^2^+2Fc^2^)/3'
_refine_ls_weighting_scheme calc
_refine_ls_wR_factor_gt 0.0670
_refine_ls_wR_factor_ref 0.0692
_reflns_number_gt 3429
_reflns_number_total 3639
_reflns_threshold_expression >2sigma(I)
_cod_data_source_file c7ce01496a2.cif
_cod_data_source_block Compound-4
_cod_original_cell_volume 856.87(10)
_cod_database_code 7236499

loop_
_symmetry_equiv_pos_as_xyz
'x, y, z'
'-x, -y, -z'

loop_
_atom_site_label
_atom_site_type_symbol
_atom_site_fract_x
_atom_site_fract_y
_atom_site_fract_z
_atom_site_U_iso_or_equiv
_atom_site_adp_type
_atom_site_occupancy
_atom_site_symmetry_multiplicity
_atom_site_calc_flag
_atom_site_refinement_flags
Ru1 Ru 0.31682(2) 0.19532(2) 0.65179(2) 0.01161(7) Uani 1 1 d .
Cl1 Cl 0.23727(8) 0.21225(7) 0.42744(6) 0.01733(14) Uani 1 1 d .
Cl2 Cl 0.30660(8) -0.04799(6) 0.56827(6) 0.01496(13) Uani 1 1 d .
O2 O 1.0964(2) 0.17575(19) 1.06937(19) 0.0194(4) Uani 1 1 d .
O4 O 0.8088(3) 0.4516(2) 0.8531(3) 0.0389(7) Uani 1 1 d .
N1 N 0.8615(3) 0.0713(2) 0.8730(2) 0.0132(4) Uani 1 1 d .
H1 H 0.8713 -0.0108 0.8775 0.016 Uiso 1 1 calc R
N3 N 0.9512(3) 0.3112(2) 0.9600(2) 0.0188(5) Uani 1 1 d .
H3 H 1.0218 0.3842 1.0219 0.023 Uiso 1 1 calc R
N5 N 0.5707(3) 0.2275(2) 0.6462(2) 0.0133(4) Uani 1 1 d .
H5A H 0.5616 0.1689 0.5703 0.016 Uiso 1 1 calc R
H5B H 0.6027 0.3152 0.6414 0.016 Uiso 1 1 calc R
C2 C 0.9771(3) 0.1842(3) 0.9733(3) 0.0146(5) Uani 1 1 d .
C4 C 0.8227(3) 0.3329(3) 0.8567(3) 0.0207(6) Uani 1 1 d .
C5 C 0.7070(3) 0.2086(3) 0.7546(3) 0.0128(5) Uani 1 1 d .
C6 C 0.7302(3) 0.0828(3) 0.7652(3) 0.0129(5) Uani 1 1 d .
H6 H 0.6566 0.0026 0.6987 0.016 Uiso 1 1 calc R
C11 C 0.2543(4) 0.1414(3) 0.8135(3) 0.0196(6) Uani 1 1 d .
C12 C 0.3991(4) 0.2590(3) 0.8678(3) 0.0203(6) Uani 1 1 d .
H12 H 0.4991 0.2581 0.9359 0.024 Uiso 1 1 calc R
C13 C 0.3933(4) 0.3788(3) 0.8193(3) 0.0202(6) Uani 1 1 d .
H13 H 0.4908 0.4541 0.8548 0.024 Uiso 1 1 calc R
C14 C 0.2425(4) 0.3853(3) 0.7185(3) 0.0207(6) Uani 1 1 d .
C15 C 0.0958(3) 0.2650(3) 0.6643(3) 0.0178(6) Uani 1 1 d .
H15 H -0.0049 0.2662 0.5973 0.021 Uiso 1 1 calc R
C16 C 0.1010(3) 0.1459(3) 0.7101(3) 0.0190(6) Uani 1 1 d .
H16 H 0.0045 0.0696 0.6732 0.023 Uiso 1 1 calc R
C17 C 0.2641(4) 0.0110(3) 0.8584(3) 0.0287(7) Uani 1 1 d .
H17A H 0.3696 -0.0117 0.8617 0.043 Uiso 1 1 calc R
H17B H 0.1677 -0.0651 0.7968 0.043 Uiso 1 1 calc R
H17C H 0.2614 0.0268 0.9454 0.043 Uiso 1 1 calc R
C18 C 0.2307(4) 0.5102(3) 0.6626(3) 0.0307(7) Uani 1 1 d .
H18 H 0.1573 0.4740 0.5673 0.037 Uiso 1 1 calc R
C19 C 0.1400(6) 0.5998(4) 0.7279(4) 0.0521(11) Uani 1 1 d .
H19A H 0.0294 0.5436 0.7142 0.078 Uiso 1 1 calc R
H19B H 0.1247 0.6754 0.6890 0.078 Uiso 1 1 calc R
H19C H 0.2088 0.6368 0.8217 0.078 Uiso 1 1 calc R
C20 C 0.4054(6) 0.5974(4) 0.6762(6) 0.0628(13) Uani 1 1 d .
H20A H 0.4783 0.6386 0.7688 0.094 Uiso 1 1 calc R
H20B H 0.3870 0.6700 0.6334 0.094 Uiso 1 1 calc R
H20C H 0.4597 0.5382 0.6348 0.094 Uiso 1 1 calc R

loop_
_atom_site_aniso_label
_atom_site_aniso_U_11
_atom_site_aniso_U_22
_atom_site_aniso_U_33
_atom_site_aniso_U_23
_atom_site_aniso_U_13
_atom_site_aniso_U_12
Ru1 0.00867(11) 0.01089(11) 0.01213(12) 0.00087(8) 0.00204(8) 0.00197(8)
Cl1 0.0185(3) 0.0181(3) 0.0133(3) 0.0031(2) 0.0031(2) 0.0075(2)
Cl2 0.0131(3) 0.0113(3) 0.0180(3) 0.0015(2) 0.0053(2) 0.0019(2)
O2 0.0179(9) 0.0148(9) 0.0169(10) 0.0031(8) -0.0019(8) 0.0029(8)
O4 0.0244(11) 0.0101(10) 0.0497(15) 0.0020(10) -0.0185(10) 0.0012(8)
N1 0.0144(10) 0.0089(10) 0.0137(11) 0.0020(8) 0.0028(9) 0.0039(8)
N3 0.0144(11) 0.0097(10) 0.0184(12) -0.0017(9) -0.0052(9) 0.0000(9)
N5 0.0104(10) 0.0124(10) 0.0152(11) 0.0040(9) 0.0032(9) 0.0017(8)
C2 0.0123(12) 0.0136(12) 0.0167(13) 0.0026(10) 0.0057(10) 0.0025(10)
C4 0.0139(13) 0.0158(13) 0.0239(15) 0.0027(12) -0.0004(11) 0.0023(11)
C5 0.0078(11) 0.0129(12) 0.0142(13) 0.0020(10) 0.0019(10) 0.0009(9)
C6 0.0105(11) 0.0124(12) 0.0128(13) 0.0006(10) 0.0037(10) 0.0003(9)
C11 0.0238(14) 0.0220(14) 0.0187(14) 0.0059(11) 0.0136(12) 0.0093(12)
C12 0.0178(13) 0.0269(15) 0.0121(13) 0.0006(11) 0.0027(11) 0.0079(11)
C13 0.0194(14) 0.0164(13) 0.0176(14) -0.0035(11) 0.0054(11) 0.0006(11)
C14 0.0236(14) 0.0167(13) 0.0203(15) -0.0010(11) 0.0086(12) 0.0088(11)
C15 0.0135(12) 0.0208(14) 0.0166(14) -0.0009(11) 0.0045(11) 0.0089(11)
C16 0.0139(13) 0.0197(14) 0.0219(15) -0.0014(11) 0.0101(11) 0.0023(10)
C17 0.0405(18) 0.0308(17) 0.0286(17) 0.0161(14) 0.0218(15) 0.0173(14)
C18 0.0420(19) 0.0163(14) 0.0313(18) 0.0048(13) 0.0103(15) 0.0122(14)
C19 0.080(3) 0.039(2) 0.043(2) 0.0090(18) 0.022(2) 0.041(2)
C20 0.065(3) 0.033(2) 0.100(4) 0.037(2) 0.035(3) 0.009(2)

loop_
_atom_type_symbol
_atom_type_description
_atom_type_scat_dispersion_real
_atom_type_scat_dispersion_imag
_atom_type_scat_source
C C 0.0033 0.0016 'International Tables Vol C Tables 4.2.6.8 and 6.1.1.4'
H H 0.0000 0.0000 'International Tables Vol C Tables 4.2.6.8 and 6.1.1.4'
N N 0.0061 0.0033 'International Tables Vol C Tables 4.2.6.8 and 6.1.1.4'
O O 0.0106 0.0060 'International Tables Vol C Tables 4.2.6.8 and 6.1.1.4'
Cl Cl 0.1484 0.1585 'International Tables Vol C Tables 4.2.6.8 and 6.1.1.4'
Ru Ru -1.2594 0.8363 'International Tables Vol C Tables 4.2.6.8 and 6.1.1.4'

loop_
_geom_angle_atom_site_label_1
_geom_angle_atom_site_label_2
_geom_angle_atom_site_label_3
_geom_angle
N5 Ru1 C15 153.29(10)
N5 Ru1 C13 93.78(10)
C15 Ru1 C13 68.40(10)
N5 Ru1 C16 163.03(10)
C15 Ru1 C16 37.70(11)
C13 Ru1 C16 81.29(11)
N5 Ru1 C12 97.71(9)
C15 Ru1 C12 80.75(10)
C13 Ru1 C12 38.30(11)
C16 Ru1 C12 68.41(11)
N5 Ru1 C11 124.82(9)
C15 Ru1 C11 68.67(11)
C13 Ru1 C11 68.99(11)
C16 Ru1 C11 38.30(11)
C12 Ru1 C11 37.76(11)
N5 Ru1 C14 115.96(10)
C15 Ru1 C14 38.54(10)
C13 Ru1 C14 37.70(11)
C16 Ru1 C14 69.24(11)
C12 Ru1 C14 68.79(11)
C11 Ru1 C14 82.09(11)
N5 Ru1 Cl1 81.89(6)
C15 Ru1 Cl1 90.54(8)
C13 Ru1 Cl1 121.43(8)
C16 Ru1 Cl1 114.57(8)
C12 Ru1 Cl1 159.72(8)
C11 Ru1 Cl1 152.25(8)
C14 Ru1 Cl1 93.02(8)
N5 Ru1 Cl2 82.10(6)
C15 Ru1 Cl2 123.45(8)
C13 Ru1 Cl2 149.26(8)
C16 Ru1 Cl2 93.81(8)
C12 Ru1 Cl2 111.79(8)
C11 Ru1 Cl2 88.36(8)
C14 Ru1 Cl2 161.90(8)
Cl1 Ru1 Cl2 88.31(2)
C2 N1 C6 123.1(2)
C2 N1 H1 118.5
C6 N1 H1 118.5
C2 N3 C4 126.1(2)
C2 N3 H3 117.0
C4 N3 H3 117.0
C5 N5 Ru1 117.61(16)
C5 N5 H5A 107.9
Ru1 N5 H5A 107.9
C5 N5 H5B 107.9
Ru1 N5 H5B 107.9
H5A N5 H5B 107.2
O2 C2 N1 123.9(2)
O2 C2 N3 121.2(2)
N1 C2 N3 114.9(2)
O4 C4 N3 121.6(3)
O4 C4 C5 122.9(3)
N3 C4 C5 115.5(2)
C6 C5 N5 123.6(2)
C6 C5 C4 119.5(2)
N5 C5 C4 116.9(2)
C5 C6 N1 120.9(2)
C5 C6 H6 119.6
N1 C6 H6 119.6
C12 C11 C16 118.7(3)
C12 C11 C17 120.7(3)
C16 C11 C17 120.6(3)
C12 C11 Ru1 70.80(16)
C16 C11 Ru1 70.26(16)
C17 C11 Ru1 128.1(2)
C11 C12 C13 120.6(3)
C11 C12 Ru1 71.44(16)
C13 C12 Ru1 70.37(16)
C11 C12 H12 119.7
C13 C12 H12 119.7
Ru1 C12 H12 131.3
C14 C13 C12 121.3(3)
C14 C13 Ru1 72.30(16)
C12 C13 Ru1 71.33(16)
C14 C13 H13 119.3
C12 C13 H13 119.3
Ru1 C13 H13 129.6
C13 C14 C15 117.4(3)
C13 C14 C18 123.2(3)
C15 C14 C18 119.4(3)
C13 C14 Ru1 70.00(15)
C15 C14 Ru1 69.58(15)
C18 C14 Ru1 130.0(2)
C16 C15 C14 121.7(3)
C16 C15 Ru1 71.39(15)
C14 C15 Ru1 71.88(15)
C16 C15 H15 119.1
C14 C15 H15 119.1
Ru1 C15 H15 130.3
C15 C16 C11 120.2(3)
C15 C16 Ru1 70.91(15)
C11 C16 Ru1 71.43(15)
C15 C16 H16 119.9
C11 C16 H16 119.9
Ru1 C16 H16 130.4
C11 C17 H17A 109.5
C11 C17 H17B 109.5
H17A C17 H17B 109.5
C11 C17 H17C 109.5
H17A C17 H17C 109.5
H17B C17 H17C 109.5
C14 C18 C19 108.7(3)
C14 C18 C20 114.2(3)
C19 C18 C20 111.4(3)
C14 C18 H18 107.4
C19 C18 H18 107.4
C20 C18 H18 107.4
C18 C19 H19A 109.5
C18 C19 H19B 109.5
H19A C19 H19B 109.5
C18 C19 H19C 109.5
H19A C19 H19C 109.5
H19B C19 H19C 109.5
C18 C20 H20A 109.5
C18 C20 H20B 109.5
H20A C20 H20B 109.5
C18 C20 H20C 109.5
H20A C20 H20C 109.5
H20B C20 H20C 109.5

loop_
_geom_bond_atom_site_label_1
_geom_bond_atom_site_label_2
_geom_bond_distance
Ru1 N5 2.165(2)
Ru1 C15 2.168(3)
Ru1 C13 2.169(3)
Ru1 C16 2.174(3)
Ru1 C12 2.181(3)
Ru1 C11 2.190(3)
Ru1 C14 2.199(3)
Ru1 Cl1 2.4056(7)
Ru1 Cl2 2.4270(7)
O2 C2 1.229(3)
O4 C4 1.235(3)
N1 C2 1.366(3)
N1 C6 1.376(3)
N1 H1 0.8600
N3 C2 1.371(3)
N3 C4 1.376(3)
N3 H3 0.8600
N5 C5 1.435(3)
N5 H5A 0.9000
N5 H5B 0.9000
C4 C5 1.440(4)
C5 C6 1.344(4)
C6 H6 0.9300
C11 C12 1.414(4)
C11 C16 1.432(4)
C11 C17 1.510(4)
C12 C13 1.427(4)
C12 H12 0.9300
C13 C14 1.411(4)
C13 H13 0.9300
C14 C15 1.441(4)
C14 C18 1.522(4)
C15 C16 1.403(4)
C15 H15 0.9300
C16 H16 0.9300
C17 H17A 0.9600
C17 H17B 0.9600
C17 H17C 0.9600
C18 C19 1.524(5)
C18 C20 1.540(5)
C18 H18 0.9800
C19 H19A 0.9600
C19 H19B 0.9600
C19 H19C 0.9600
C20 H20A 0.9600
C20 H20B 0.9600
C20 H20C 0.9600

loop_
_geom_hbond_atom_site_label_D
_geom_hbond_atom_site_label_H
_geom_hbond_atom_site_label_A
_geom_hbond_distance_DH
_geom_hbond_distance_HA
_geom_hbond_distance_DA
_geom_hbond_angle_DHA
_geom_hbond_site_symmetry_A
N1 H1 O2 0.86 1.91 2.757(3) 166.6 2_757
N3 H3 O4 0.86 1.91 2.766(3) 173.8 2_767
N5 H5A Cl2 0.90 2.46 3.281(2) 151.0 2_656
